data_7204397
loop_
_publ_author_name
'Yolanda S. P. \'Alvares'
'M. Jos\'e Alves'
'Nuno G. Azoia'
'Jamie F. Bickley'
'Thomas L. Gilchrist'

_publ_section_title
;
 Diastereoselective synthesis of aziridines from
 (1R)-10-(N,N-dialkylsulfamoyl)isobornyl 2H-azirine-3-carboxylates
;
_journal_issue 16
_journal_name_full 'J. Chem. Soc., Perkin Trans. 1'
_journal_page_first 1911
_journal_page_last 1919
_journal_paper_doi 10.1039/b202321k
_journal_year 2002
_chemical_formula_sum 'C24 H34 N4 O4 S'
_chemical_formula_weight 474.61
_chemical_name_systematic
; 
? 
;
_space_group_IT_number 19
_symmetry_cell_setting orthorhombic
_symmetry_space_group_name_Hall 'P 2ac 2ab'
_symmetry_space_group_name_H-M 'P 21 21 21'
_atom_sites_solution_hydrogens geom
_atom_sites_solution_primary direct
_atom_sites_solution_secondary difmap
_audit_creation_method SHELXL-97
_cell_angle_alpha 90.00
_cell_angle_beta 90.00
_cell_angle_gamma 90.00
_cell_formula_units_Z 4
_cell_length_a 10.1128(13)
_cell_length_b 12.9983(16)
_cell_length_c 18.399(2)
_cell_measurement_temperature 213(2)
_cell_volume 2418.5(5)
_computing_data_collection 'IPDS (STOE, 1997)'
_computing_data_reduction 'X-RED (STOE, 1996)'
_computing_structure_refinement 'SHELXL-97 (Sheldrick, 1997)'
_computing_structure_solution 'SHELXS-97 (Sheldrick, 1990)'
_diffrn_ambient_temperature 213(2)
_diffrn_detector_area_resol_mean 6.67
_diffrn_measured_fraction_theta_full 0.985
_diffrn_measured_fraction_theta_max 0.985
_diffrn_measurement_device_type 'Stoe IPDS'
_diffrn_measurement_method 'Image plate'
_diffrn_radiation_monochromator graphite
_diffrn_radiation_source 'fine-focus sealed tube'
_diffrn_radiation_type MoK\a
_diffrn_radiation_wavelength 0.71073
_diffrn_reflns_av_R_equivalents 0.0770
_diffrn_reflns_av_sigmaI/netI 0.0927
_diffrn_reflns_limit_h_max 11
_diffrn_reflns_limit_h_min -11
_diffrn_reflns_limit_k_max 14
_diffrn_reflns_limit_k_min -14
_diffrn_reflns_limit_l_max 21
_diffrn_reflns_limit_l_min -21
_diffrn_reflns_number 15465
_diffrn_reflns_theta_full 24.25
_diffrn_reflns_theta_max 24.25
_diffrn_reflns_theta_min 1.92
_exptl_absorpt_coefficient_mu 0.172
_exptl_absorpt_correction_T_max 0.9584
_exptl_absorpt_correction_T_min 0.9040
_exptl_absorpt_correction_type none
_exptl_crystal_colour colourless
_exptl_crystal_density_diffrn 1.303
_exptl_crystal_density_method 'not measured'
_exptl_crystal_description block
_exptl_crystal_F_000 1016
_exptl_crystal_size_max 0.60
_exptl_crystal_size_mid 0.35
_exptl_crystal_size_min 0.25
_refine_diff_density_max 0.619
_refine_diff_density_min -0.323
_refine_diff_density_rms 0.047
_refine_ls_abs_structure_details 'Flack H D (1983), Acta Cryst. A39, 876-881'
_refine_ls_abs_structure_Flack -0.10(11)
_refine_ls_extinction_method none
_refine_ls_goodness_of_fit_ref 0.842
_refine_ls_hydrogen_treatment mixed
_refine_ls_matrix_type full
_refine_ls_number_parameters 298
_refine_ls_number_reflns 3836
_refine_ls_number_restraints 0
_refine_ls_restrained_S_all 0.842
_refine_ls_R_factor_all 0.0772
_refine_ls_R_factor_gt 0.0426
_refine_ls_shift/su_max 0.001
_refine_ls_shift/su_mean 0.000
_refine_ls_structure_factor_coef Fsqd
_refine_ls_weighting_details 'calc w=1/[\s^2^(Fo^2^)+(0.0468P)^2^+0.0000P] where P=(Fo^2^+2Fc^2^)/3'
_refine_ls_weighting_scheme calc
_refine_ls_wR_factor_gt 0.0865
_refine_ls_wR_factor_ref 0.0949
_reflns_number_gt 2448
_reflns_number_total 3836
_reflns_threshold_expression >2sigma(I)
_cod_data_source_file b202321k.txt
_cod_data_source_block y40
_cod_depositor_comments
;
The following automatic conversions were performed:
'_atom_site_symetry_multiplicity' tag replaced with
'_atom_site_symmetry_multiplicity'.

Automatic conversion script
Id: cif_correct_tags 1440 2010-10-19 06:21:57Z saulius 

The following automatic conversions were performed:
'_symmetry_cell_setting' value 'Orthorhombic' changed to 'orthorhombic'
according to '/home/saulius/struct/CIF-dictionaries/cif_core.dic'
dictionary named 'cif_core.dic' version 2.4.1 from 2010-06-29.

Automatic conversion script
Id: cif_fix_enum 1527 2010-12-29 10:47:43Z saulius 
;
_cod_original_cell_volume 2418.6(5)
_cod_database_code 7204397

loop_
_symmetry_equiv_pos_as_xyz
'x, y, z'
'x+1/2, -y+1/2, -z'
'-x, y+1/2, -z+1/2'
'-x+1/2, -y, z+1/2'

loop_
_atom_site_label
_atom_site_type_symbol
_atom_site_fract_x
_atom_site_fract_y
_atom_site_fract_z
_atom_site_U_iso_or_equiv
_atom_site_adp_type
_atom_site_occupancy
_atom_site_symmetry_multiplicity
_atom_site_calc_flag
_atom_site_refinement_flags
_atom_site_disorder_assembly
_atom_site_disorder_group
C1 C 0.1713(5) 1.1270(5) 0.9926(3) 0.0898(19) Uani 1 1 d . . .
H1A H 0.0922 1.1531 0.9692 0.108 Uiso 1 1 calc R . .
H1B H 0.2147 1.1823 1.0187 0.108 Uiso 1 1 calc R . .
H1C H 0.1473 1.0728 1.0264 0.108 Uiso 1 1 calc R . .
C2 C 0.2563(5) 1.0880(4) 0.9405(3) 0.0856(19) Uani 1 1 d . . .
H2A H 0.2748 1.1429 0.9055 0.103 Uiso 1 1 calc R . .
H2B H 0.2095 1.0334 0.9142 0.103 Uiso 1 1 calc R . .
C3 C 0.5153(5) 1.0977(4) 1.0736(3) 0.0747(14) Uani 1 1 d . . .
H3A H 0.5793 1.1478 1.0906 0.090 Uiso 1 1 calc R . .
H3B H 0.5527 1.0292 1.0774 0.090 Uiso 1 1 calc R . .
H3C H 0.4360 1.1019 1.1031 0.090 Uiso 1 1 calc R . .
C4 C 0.4813(4) 1.1198(3) 0.9958(2) 0.0430(10) Uani 1 1 d . . .
H4A H 0.4452 1.1896 0.9923 0.052 Uiso 1 1 calc R . .
H4B H 0.5622 1.1173 0.9665 0.052 Uiso 1 1 calc R . .
C5 C 0.4871(4) 0.9833(3) 0.8381(2) 0.0317(9) Uani 1 1 d . . .
H5A H 0.4172 1.0277 0.8188 0.038 Uiso 1 1 calc R . .
H5B H 0.5669 1.0256 0.8430 0.038 Uiso 1 1 calc R . .
C6 C 0.5152(3) 0.8992(2) 0.78201(19) 0.0283(9) Uani 1 1 d . . .
C7 C 0.3935(4) 0.8329(3) 0.7596(2) 0.0369(10) Uani 1 1 d . . .
H7A H 0.3776 0.7776 0.7948 0.044 Uiso 1 1 calc R . .
H7B H 0.3136 0.8753 0.7556 0.044 Uiso 1 1 calc R . .
C8 C 0.4344(4) 0.7890(3) 0.6849(2) 0.0464(11) Uani 1 1 d . . .
H8A H 0.4364 0.7137 0.6858 0.056 Uiso 1 1 calc R . .
H8B H 0.3734 0.8117 0.6467 0.056 Uiso 1 1 calc R . .
C9 C 0.5728(4) 0.8333(3) 0.6729(2) 0.0386(10) Uani 1 1 d . . .
H9 H 0.6025 0.8322 0.6216 0.046 Uiso 1 1 calc R . .
C10 C 0.6664(4) 0.7789(3) 0.7256(2) 0.0433(11) Uani 1 1 d . . .
H10A H 0.7587 0.7976 0.7160 0.052 Uiso 1 1 calc R . .
H10B H 0.6570 0.7040 0.7223 0.052 Uiso 1 1 calc R . .
C11 C 0.6208(3) 0.8191(3) 0.8010(2) 0.0309(9) Uani 1 1 d . . .
H11 H 0.5815 0.7625 0.8298 0.037 Uiso 1 1 calc R . .
C12 C 0.5610(4) 0.9432(3) 0.70610(17) 0.0334(8) Uani 1 1 d . . .
C13 C 0.4595(4) 1.0116(3) 0.6687(2) 0.0463(10) Uani 1 1 d . . .
H13A H 0.4579 1.0784 0.6922 0.056 Uiso 1 1 calc R . .
H13B H 0.3728 0.9801 0.6722 0.056 Uiso 1 1 calc R . .
H13C H 0.4832 1.0198 0.6180 0.056 Uiso 1 1 calc R . .
C14 C 0.6916(4) 1.0029(3) 0.7078(2) 0.0432(10) Uani 1 1 d . . .
H14A H 0.6771 1.0699 0.7297 0.052 Uiso 1 1 calc R . .
H14B H 0.7242 1.0117 0.6586 0.052 Uiso 1 1 calc R . .
H14C H 0.7561 0.9651 0.7362 0.052 Uiso 1 1 calc R . .
C15 C 0.7890(4) 0.8079(3) 0.8915(2) 0.0340(9) Uani 1 1 d . . .
C16 C 0.8888(4) 0.8676(3) 0.9332(2) 0.0350(9) Uani 1 1 d . . .
C17 C 1.0091(4) 0.8145(3) 0.9600(2) 0.0494(11) Uani 1 1 d . . .
H17A H 1.0202 0.7416 0.9477 0.059 Uiso 1 1 calc R . .
H17B H 1.0913 0.8542 0.9627 0.059 Uiso 1 1 calc R . .
C18 C 0.8215(4) 1.0515(3) 0.9518(2) 0.0411(10) Uani 1 1 d . . .
H18 H 0.7743 1.0396 0.9950 0.049 Uiso 1 1 calc R . .
C19 C 0.9465(4) 1.0212(3) 0.85578(19) 0.0335(9) Uani 1 1 d . . .
C20 C 0.9003(4) 1.1235(3) 0.8574(2) 0.0398(10) Uani 1 1 d . . .
C21 C 0.9327(5) 1.1899(3) 0.8010(3) 0.0528(12) Uani 1 1 d . . .
H21 H 0.9018 1.2581 0.8003 0.063 Uiso 1 1 calc R . .
C22 C 1.0110(5) 1.1526(4) 0.7464(3) 0.0638(14) Uani 1 1 d . . .
H22 H 1.0334 1.1962 0.7076 0.077 Uiso 1 1 calc R . .
C23 C 1.0587(4) 1.0519(4) 0.7465(2) 0.0615(13) Uani 1 1 d . . .
H23 H 1.1135 1.0299 0.7083 0.074 Uiso 1 1 calc R . .
C24 C 1.0273(4) 0.9837(3) 0.8015(2) 0.0475(11) Uani 1 1 d . . .
H24 H 1.0592 0.9157 0.8019 0.057 Uiso 1 1 calc R . .
N1 N 0.3837(3) 1.0460(2) 0.96547(16) 0.0361(7) Uani 1 1 d . . .
N2 N 0.9031(4) 0.8419(3) 1.00886(18) 0.0526(10) Uani 1 1 d . . .
H2 H 0.8709 0.8425 1.0527 0.063 Uiso 1 1 calc R . .
N3 N 0.8946(3) 0.9766(2) 0.91807(17) 0.0320(7) Uani 1 1 d . . .
N4 N 0.8224(3) 1.1406(2) 0.9193(2) 0.0462(8) Uani 1 1 d . . .
O1 O 0.3293(2) 0.87305(18) 0.91881(15) 0.0451(7) Uani 1 1 d . . .
O2 O 0.5550(3) 0.90933(17) 0.96422(13) 0.0416(6) Uani 1 1 d . . .
O3 O 0.7297(2) 0.86554(17) 0.84026(13) 0.0319(6) Uani 1 1 d . . .
O4 O 0.7660(3) 0.71822(19) 0.90208(16) 0.0519(8) Uani 1 1 d . . .
S1 S 0.43899(9) 0.94273(7) 0.92617(5) 0.0353(2) Uani 1 1 d . . .

loop_
_atom_site_aniso_label
_atom_site_aniso_U_11
_atom_site_aniso_U_22
_atom_site_aniso_U_33
_atom_site_aniso_U_23
_atom_site_aniso_U_13
_atom_site_aniso_U_12
C1 0.061(3) 0.104(5) 0.104(5) -0.054(4) 0.003(3) 0.003(3)
C2 0.053(3) 0.080(4) 0.124(5) -0.047(4) 0.003(3) 0.000(3)
C3 0.101(4) 0.076(3) 0.047(3) -0.009(3) -0.009(3) 0.004(3)
C4 0.052(3) 0.038(2) 0.040(3) -0.007(2) 0.002(2) -0.001(2)
C5 0.037(2) 0.0228(18) 0.035(2) 0.0052(17) -0.0012(17) 0.0038(16)
C6 0.037(2) 0.0231(18) 0.025(2) 0.0002(16) -0.0019(16) 0.0002(16)
C7 0.037(2) 0.030(2) 0.043(3) 0.0006(19) -0.0069(18) -0.0051(17)
C8 0.061(3) 0.035(2) 0.042(3) -0.0072(19) -0.015(2) -0.004(2)
C9 0.052(3) 0.033(2) 0.030(2) -0.0040(17) 0.002(2) 0.002(2)
C10 0.058(3) 0.025(2) 0.046(3) -0.0072(19) -0.003(2) 0.0061(19)
C11 0.038(2) 0.0209(19) 0.033(2) -0.0024(17) -0.0069(18) -0.0046(17)
C12 0.046(2) 0.0277(18) 0.026(2) -0.0004(18) -0.0008(19) 0.001(2)
C13 0.063(3) 0.038(2) 0.038(2) 0.0019(19) -0.002(2) 0.007(2)
C14 0.056(3) 0.036(2) 0.038(2) 0.005(2) 0.005(2) -0.0026(19)
C15 0.042(3) 0.032(2) 0.028(2) -0.0034(19) 0.0044(17) 0.0070(19)
C16 0.038(2) 0.0306(19) 0.037(2) 0.003(2) -0.0008(19) 0.0018(17)
C17 0.045(3) 0.043(2) 0.060(3) 0.009(2) -0.017(2) -0.004(2)
C18 0.035(2) 0.045(3) 0.044(3) -0.005(2) -0.0021(18) 0.004(2)
C19 0.038(2) 0.030(2) 0.032(2) -0.0002(17) -0.003(2) -0.0116(19)
C20 0.043(3) 0.032(2) 0.045(3) 0.003(2) -0.012(2) -0.0051(19)
C21 0.063(3) 0.037(2) 0.059(3) 0.013(2) -0.016(3) -0.015(2)
C22 0.072(3) 0.067(3) 0.052(3) 0.011(3) -0.003(3) -0.030(3)
C23 0.051(3) 0.088(4) 0.045(3) -0.012(3) 0.009(2) -0.022(3)
C24 0.051(3) 0.046(2) 0.046(3) -0.006(2) 0.006(2) -0.007(2)
N1 0.0355(18) 0.0332(17) 0.0396(18) -0.0093(16) 0.0064(14) 0.0048(15)
N2 0.074(3) 0.058(2) 0.026(2) 0.0076(18) -0.0076(18) -0.0050(19)
N3 0.0348(18) 0.0274(16) 0.0338(18) 0.0024(16) -0.0009(15) -0.0035(13)
N4 0.050(2) 0.0317(19) 0.057(2) -0.001(2) 0.005(2) 0.0011(15)
O1 0.0509(16) 0.0355(15) 0.0490(17) 0.0001(14) 0.0106(15) -0.0138(13)
O2 0.0508(16) 0.0427(15) 0.0314(14) 0.0064(12) -0.0006(14) 0.0082(13)
O3 0.0401(15) 0.0259(13) 0.0296(14) 0.0023(12) -0.0044(12) -0.0006(11)
O4 0.0649(19) 0.0246(14) 0.066(2) 0.0090(14) -0.0197(15) -0.0044(13)
S1 0.0440(5) 0.0273(5) 0.0346(5) 0.0013(5) 0.0063(5) -0.0003(5)

loop_
_atom_type_symbol
_atom_type_description
_atom_type_scat_dispersion_real
_atom_type_scat_dispersion_imag
_atom_type_scat_source
C C 0.0033 0.0016 'International Tables Vol C Tables 4.2.6.8 and 6.1.1.4'
H H 0.0000 0.0000 'International Tables Vol C Tables 4.2.6.8 and 6.1.1.4'
N N 0.0061 0.0033 'International Tables Vol C Tables 4.2.6.8 and 6.1.1.4'
O O 0.0106 0.0060 'International Tables Vol C Tables 4.2.6.8 and 6.1.1.4'
S S 0.1246 0.1234 'International Tables Vol C Tables 4.2.6.8 and 6.1.1.4'

loop_
_geom_angle_atom_site_label_1
_geom_angle_atom_site_label_2
_geom_angle_atom_site_label_3
_geom_angle
_geom_angle_site_symmetry_1
_geom_angle_site_symmetry_3
_geom_angle_publ_flag
C1 C2 N1 117.6(5) . . ?
N1 C4 C3 112.8(3) . . ?
C6 C5 S1 117.1(2) . . ?
C5 C6 C11 117.5(3) . . ?
C5 C6 C7 115.3(3) . . ?
C11 C6 C7 103.6(3) . . ?
C5 C6 C12 113.1(3) . . ?
C11 C6 C12 104.1(3) . . ?
C7 C6 C12 101.4(3) . . ?
C8 C7 C6 103.2(3) . . ?
C9 C8 C7 103.5(3) . . ?
C10 C9 C8 107.6(3) . . ?
C10 C9 C12 102.9(3) . . ?
C8 C9 C12 102.6(3) . . ?
C9 C10 C11 103.1(3) . . ?
O3 C11 C6 111.1(3) . . ?
O3 C11 C10 111.1(3) . . ?
C6 C11 C10 103.4(3) . . ?
C13 C12 C14 107.1(3) . . ?
C13 C12 C9 114.2(3) . . ?
C14 C12 C9 114.0(3) . . ?
C13 C12 C6 114.4(3) . . ?
C14 C12 C6 114.7(3) . . ?
C9 C12 C6 92.1(3) . . ?
O4 C15 O3 124.5(3) . . ?
O4 C15 C16 123.6(3) . . ?
O3 C15 C16 111.9(3) . . ?
N2 C16 N3 114.2(3) . . ?
N2 C16 C17 59.2(3) . . ?
N3 C16 C17 119.1(3) . . ?
N2 C16 C15 116.6(3) . . ?
N3 C16 C15 116.1(3) . . ?
C17 C16 C15 119.0(3) . . ?
N2 C17 C16 58.8(3) . . ?
N4 C18 N3 114.8(4) . . ?
C24 C19 N3 132.3(3) . . ?
C24 C19 C20 123.0(4) . . ?
N3 C19 C20 104.6(3) . . ?
C21 C20 N4 129.8(4) . . ?
C21 C20 C19 119.5(4) . . ?
N4 C20 C19 110.7(3) . . ?
C22 C21 C20 117.6(4) . . ?
C21 C22 C23 122.2(4) . . ?
C24 C23 C22 121.6(4) . . ?
C19 C24 C23 116.0(4) . . ?
C2 N1 C4 117.3(3) . . ?
C2 N1 S1 117.9(3) . . ?
C4 N1 S1 118.2(2) . . ?
C16 N2 C17 61.9(3) . . ?
C18 N3 C19 106.3(3) . . ?
C18 N3 C16 126.0(3) . . ?
C19 N3 C16 125.8(3) . . ?
C18 N4 C20 103.6(3) . . ?
C15 O3 C11 117.1(3) . . ?
O2 S1 O1 119.11(16) . . ?
O2 S1 N1 108.34(15) . . ?
O1 S1 N1 107.27(16) . . ?
O2 S1 C5 108.17(16) . . ?
O1 S1 C5 108.25(17) . . ?
N1 S1 C5 104.81(16) . . ?

loop_
_geom_bond_atom_site_label_1
_geom_bond_atom_site_label_2
_geom_bond_distance
_geom_bond_site_symmetry_2
_geom_bond_publ_flag
C1 C2 1.384(6) . ?
C2 N1 1.473(6) . ?
C3 C4 1.500(6) . ?
C4 N1 1.485(5) . ?
C5 C6 1.530(5) . ?
C5 S1 1.772(4) . ?
C6 C11 1.532(5) . ?
C6 C7 1.559(5) . ?
C6 C12 1.578(5) . ?
C7 C8 1.545(5) . ?
C8 C9 1.529(6) . ?
C9 C10 1.528(5) . ?
C9 C12 1.558(5) . ?
C10 C11 1.552(5) . ?
C11 O3 1.449(4) . ?
C12 C13 1.522(5) . ?
C12 C14 1.532(5) . ?
C15 O4 1.204(4) . ?
C15 O3 1.345(4) . ?
C15 C16 1.487(5) . ?
C16 N2 1.438(5) . ?
C16 N3 1.445(4) . ?
C16 C17 1.483(5) . ?
C17 N2 1.444(5) . ?
C18 N4 1.303(5) . ?
C18 N3 1.371(5) . ?
C19 C24 1.379(5) . ?
C19 N3 1.388(5) . ?
C19 C20 1.409(5) . ?
C20 C21 1.390(5) . ?
C20 N4 1.403(5) . ?
C21 C22 1.368(6) . ?
C22 C23 1.394(6) . ?
C23 C24 1.382(6) . ?
N1 S1 1.624(3) . ?
O1 S1 1.438(3) . ?
O2 S1 1.434(3) . ?

loop_
_geom_torsion_atom_site_label_1
_geom_torsion_atom_site_label_2
_geom_torsion_atom_site_label_3
_geom_torsion_atom_site_label_4
_geom_torsion
_geom_torsion_site_symmetry_1
_geom_torsion_site_symmetry_2
_geom_torsion_site_symmetry_3
_geom_torsion_site_symmetry_4
_geom_torsion_publ_flag
S1 C5 C6 C11 -57.1(4) . . . . ?
S1 C5 C6 C7 65.5(4) . . . . ?
S1 C5 C6 C12 -178.4(2) . . . . ?
C5 C6 C7 C8 158.0(3) . . . . ?
C11 C6 C7 C8 -72.3(3) . . . . ?
C12 C6 C7 C8 35.5(3) . . . . ?
C6 C7 C8 C9 0.4(3) . . . . ?
C7 C8 C9 C10 71.2(3) . . . . ?
C7 C8 C9 C12 -36.9(3) . . . . ?
C8 C9 C10 C11 -68.4(3) . . . . ?
C12 C9 C10 C11 39.5(4) . . . . ?
C5 C6 C11 O3 -37.2(4) . . . . ?
C7 C6 C11 O3 -165.6(3) . . . . ?
C12 C6 C11 O3 88.7(3) . . . . ?
C5 C6 C11 C10 -156.5(3) . . . . ?
C7 C6 C11 C10 75.1(3) . . . . ?
C12 C6 C11 C10 -30.6(3) . . . . ?
C9 C10 C11 O3 -124.4(3) . . . . ?
C9 C10 C11 C6 -5.1(4) . . . . ?
C10 C9 C12 C13 -173.3(3) . . . . ?
C8 C9 C12 C13 -61.7(4) . . . . ?
C10 C9 C12 C14 63.1(4) . . . . ?
C8 C9 C12 C14 174.7(3) . . . . ?
C10 C9 C12 C6 -55.2(3) . . . . ?
C8 C9 C12 C6 56.4(3) . . . . ?
C5 C6 C12 C13 -61.5(4) . . . . ?
C11 C6 C12 C13 169.9(3) . . . . ?
C7 C6 C12 C13 62.6(3) . . . . ?
C5 C6 C12 C14 62.9(4) . . . . ?
C11 C6 C12 C14 -65.7(4) . . . . ?
C7 C6 C12 C14 -173.0(3) . . . . ?
C5 C6 C12 C9 -179.3(3) . . . . ?
C11 C6 C12 C9 52.0(3) . . . . ?
C7 C6 C12 C9 -55.3(3) . . . . ?
O4 C15 C16 N2 -35.2(5) . . . . ?
O3 C15 C16 N2 145.6(3) . . . . ?
O4 C15 C16 N3 -174.3(3) . . . . ?
O3 C15 C16 N3 6.6(4) . . . . ?
O4 C15 C16 C17 32.6(6) . . . . ?
O3 C15 C16 C17 -146.5(3) . . . . ?
N3 C16 C17 N2 102.4(4) . . . . ?
C15 C16 C17 N2 -105.4(4) . . . . ?
C24 C19 C20 C21 2.4(6) . . . . ?
N3 C19 C20 C21 -178.7(3) . . . . ?
C24 C19 C20 N4 -178.9(3) . . . . ?
N3 C19 C20 N4 0.1(4) . . . . ?
N4 C20 C21 C22 -179.6(4) . . . . ?
C19 C20 C21 C22 -1.2(6) . . . . ?
C20 C21 C22 C23 -0.5(7) . . . . ?
C21 C22 C23 C24 1.1(7) . . . . ?
N3 C19 C24 C23 179.6(4) . . . . ?
C20 C19 C24 C23 -1.8(6) . . . . ?
C22 C23 C24 C19 0.0(6) . . . . ?
C1 C2 N1 C4 -67.9(6) . . . . ?
C1 C2 N1 S1 141.0(4) . . . . ?
C3 C4 N1 C2 118.6(4) . . . . ?
C3 C4 N1 S1 -90.3(4) . . . . ?
N3 C16 N2 C17 -110.7(4) . . . . ?
C15 C16 N2 C17 109.5(4) . . . . ?
N4 C18 N3 C19 -1.5(4) . . . . ?
N4 C18 N3 C16 -166.2(3) . . . . ?
C24 C19 N3 C18 179.6(4) . . . . ?
C20 C19 N3 C18 0.8(4) . . . . ?
C24 C19 N3 C16 -15.7(6) . . . . ?
C20 C19 N3 C16 165.5(3) . . . . ?
N2 C16 N3 C18 -51.5(5) . . . . ?
C17 C16 N3 C18 -118.5(4) . . . . ?
C15 C16 N3 C18 88.5(4) . . . . ?
N2 C16 N3 C19 146.7(3) . . . . ?
C17 C16 N3 C19 79.7(5) . . . . ?
C15 C16 N3 C19 -73.3(4) . . . . ?
N3 C18 N4 C20 1.5(4) . . . . ?
C21 C20 N4 C18 177.7(4) . . . . ?
C19 C20 N4 C18 -0.9(4) . . . . ?
O4 C15 O3 C11 7.2(5) . . . . ?
C16 C15 O3 C11 -173.7(3) . . . . ?
C6 C11 O3 C15 145.6(3) . . . . ?
C10 C11 O3 C15 -99.8(3) . . . . ?
C2 N1 S1 O2 -173.5(3) . . . . ?
C4 N1 S1 O2 35.6(3) . . . . ?
C2 N1 S1 O1 -43.7(4) . . . . ?
C4 N1 S1 O1 165.3(3) . . . . ?
C2 N1 S1 C5 71.2(4) . . . . ?
C4 N1 S1 C5 -79.7(3) . . . . ?
C6 C5 S1 O2 77.7(3) . . . . ?
C6 C5 S1 O1 -52.7(3) . . . . ?
C6 C5 S1 N1 -166.9(3) . . . . ?

loop_
_cod_related_entry_id
_cod_related_entry_database
_cod_related_entry_code
1 ChemSpider 9234980
